data_7231075
loop_
_publ_author_name
'Marques, Igor'
'Costa, Pedro M. R.'
'Q Miranda, Margarida'
'Busschaert, Nathalie'
'Howe, Ethan N. W.'
'Clarke, Harriet J.'
'Haynes, Cally J. E.'
'Kirby, Isabelle L.'
'Rodilla, Ananda M.'
'P\'erez-Tom\'as, Ricardo'
'Gale, Philip A.'
'F\'elix, V\'itor'

_publ_section_title
;
 Full elucidation of the transmembrane anion transport mechanism of
 squaramides using in silico investigations.
;
_journal_issue 32
_journal_name_full 'Physical chemistry chemical physics : PCCP'
_journal_page_first 20796
_journal_page_last 20811
_journal_paper_doi 10.1039/c8cp02576b
_journal_volume 20
_journal_year 2018
_chemical_compound_source 'Nathalie Busschaert'
_chemical_formula_moiety 'C26 H18 N4 O4, 2(C2 H6 O S)'
_chemical_formula_sum 'C30 H30 N4 O6 S2'
_chemical_formula_weight 606.70
_chemical_name_systematic
;
   bis phenylsquaramide 
;
_space_group_IT_number 2
_space_group_name_Hall '-P 1'
_space_group_name_H-M_alt 'P -1'
_symmetry_cell_setting triclinic
_symmetry_space_group_name_Hall '-P 1'
_symmetry_space_group_name_H-M 'P -1'
_atom_sites_solution_hydrogens geom
_atom_sites_solution_primary direct
_atom_sites_solution_secondary difmap
_audit_creation_method SHELXL-97
_audit_update_record
;
2017-12-11 deposited with the CCDC.
2018-06-29 downloaded from the CCDC.
;
_cell_angle_alpha 102.159(13)
_cell_angle_beta 95.626(10)
_cell_angle_gamma 101.283(7)
_cell_formula_units_Z 2
_cell_length_a 9.638(7)
_cell_length_b 10.144(8)
_cell_length_c 15.997(11)
_cell_measurement_reflns_used 3366
_cell_measurement_temperature 100(2)
_cell_measurement_theta_max 27.5
_cell_measurement_theta_min 2.9
_cell_volume 1483.5(19)
_computing_cell_refinement
;
CrystalClear-SM Expert 2.0 r11 (Rigaku, 2011)
;
_computing_data_collection
;
CrystalClear-SM Expert 2.0 r11 (Rigaku, 2011)
;
_computing_data_reduction
;
CrystalClear-SM Expert 2.0 r11 (Rigaku, 2011)
;
_computing_publication_material 'WINGX (Farrugia, 1998)'
_computing_structure_refinement 'SHELXL-97 (Sheldrick, 2008)'
_computing_structure_solution 'SHELXS-97 (Sheldrick, 1997)'
_diffrn_ambient_temperature 100(2)
_diffrn_detector 'CCD plate'
_diffrn_detector_area_resol_mean 28.5714
_diffrn_detector_type 'Rigaku HG Saturn724+ (2x2 bin mode)'
_diffrn_measured_fraction_theta_full 0.988
_diffrn_measured_fraction_theta_max 0.988
_diffrn_measurement_device 'four-circle \k diffractometer'
_diffrn_measurement_device_type 'Rigaku AFC12 (Right)'
_diffrn_measurement_method 'profile data from \w-scans'
_diffrn_measurement_specimen_support 'MiTeGen MicroMesh'
_diffrn_radiation_collimation 'Confocal mirrors, HF Varimax '
_diffrn_radiation_type MoK\a
_diffrn_radiation_wavelength 0.71075
_diffrn_reflns_av_R_equivalents 0.0952
_diffrn_reflns_av_sigmaI/netI 0.1970
_diffrn_reflns_limit_h_max 12
_diffrn_reflns_limit_h_min -12
_diffrn_reflns_limit_k_max 13
_diffrn_reflns_limit_k_min -10
_diffrn_reflns_limit_l_max 20
_diffrn_reflns_limit_l_min -20
_diffrn_reflns_number 12889
_diffrn_reflns_theta_full 27.48
_diffrn_reflns_theta_max 27.48
_diffrn_reflns_theta_min 2.96
_diffrn_source 'Rotating Anode'
_diffrn_source_current 55.0
_diffrn_source_power 2.475
_diffrn_source_voltage 45.0
_exptl_absorpt_coefficient_mu 0.229
_exptl_absorpt_correction_T_max 0.9954
_exptl_absorpt_correction_T_min 0.9932
_exptl_absorpt_correction_type multi-scan
_exptl_absorpt_process_details
;
Jacobson, R. (1998). REQAB. Private communication to the 
Rigaku Corporation, Tokyo, Japan.
;
_exptl_crystal_colour colourless
_exptl_crystal_density_diffrn 1.358
_exptl_crystal_density_method 'not measured'
_exptl_crystal_description needle
_exptl_crystal_F_000 636
_exptl_crystal_size_max 0.03
_exptl_crystal_size_mid 0.03
_exptl_crystal_size_min 0.02
_refine_diff_density_max 0.315
_refine_diff_density_min -0.408
_refine_diff_density_rms 0.083
_refine_ls_extinction_method none
_refine_ls_goodness_of_fit_ref 0.950
_refine_ls_hydrogen_treatment constr
_refine_ls_matrix_type full
_refine_ls_number_parameters 379
_refine_ls_number_reflns 6727
_refine_ls_number_restraints 0
_refine_ls_restrained_S_all 0.950
_refine_ls_R_factor_all 0.1013
_refine_ls_R_factor_gt 0.0640
_refine_ls_shift/su_max 0.000
_refine_ls_shift/su_mean 0.000
_refine_ls_structure_factor_coef Fsqd
_refine_ls_weighting_details 'calc w=1/[\s^2^(Fo^2^)+(0.0465P)^2^+0.0000P] where P=(Fo^2^+2Fc^2^)/3'
_refine_ls_weighting_scheme calc
_refine_ls_wR_factor_gt 0.1591
_refine_ls_wR_factor_ref 0.1685
_reflns_number_gt 2885
_reflns_number_total 6727
_reflns_threshold_expression >2\s(I)
_cod_data_source_file c8cp02576b7.cif
_cod_data_source_block shelxa
_cod_depositor_comments 'Adding full bibliography for 7231074--7231075.cif.'
_cod_database_code 7231075

loop_
_symmetry_equiv_pos_as_xyz
'x, y, z'
'-x, -y, -z'

loop_
_atom_site_label
_atom_site_type_symbol
_atom_site_fract_x
_atom_site_fract_y
_atom_site_fract_z
_atom_site_U_iso_or_equiv
_atom_site_adp_type
_atom_site_occupancy
_atom_site_symmetry_multiplicity
_atom_site_calc_flag
_atom_site_refinement_flags
C27 C 0.6520(4) 0.8282(4) 0.2132(3) 0.0263(10) Uani 1 1 d .
H27A H 0.6421 0.9054 0.1869 0.040 Uiso 1 1 calc R
H27B H 0.7078 0.7709 0.1798 0.040 Uiso 1 1 calc R
H27C H 0.7011 0.8644 0.2727 0.040 Uiso 1 1 calc R
C28 C 0.5333(5) 0.5998(4) 0.2644(3) 0.0329(11) Uani 1 1 d .
H28A H 0.4480 0.5331 0.2696 0.049 Uiso 1 1 calc R
H28B H 0.5866 0.6451 0.3220 0.049 Uiso 1 1 calc R
H28C H 0.5942 0.5514 0.2293 0.049 Uiso 1 1 calc R
O5 O 0.4161(3) 0.8172(3) 0.28010(17) 0.0264(7) Uani 1 1 d .
S1 S 0.48086(11) 0.72697(11) 0.21376(6) 0.0227(3) Uani 1 1 d .
O6 O 0.1402(3) 0.5254(3) 0.25115(17) 0.0281(7) Uani 1 1 d .
S2 S 0.06265(12) 0.41834(11) 0.29482(7) 0.0270(3) Uani 1 1 d .
C29 C 0.1364(5) 0.4744(4) 0.4064(2) 0.0325(11) Uani 1 1 d .
H29A H 0.2346 0.4613 0.4138 0.049 Uiso 1 1 calc R
H29B H 0.0784 0.4201 0.4397 0.049 Uiso 1 1 calc R
H29C H 0.1368 0.5726 0.4271 0.049 Uiso 1 1 calc R
C30 C -0.1096(5) 0.4526(5) 0.3023(3) 0.0392(12) Uani 1 1 d .
H30A H -0.1657 0.4267 0.2445 0.059 Uiso 1 1 calc R
H30B H -0.1005 0.5513 0.3271 0.059 Uiso 1 1 calc R
H30C H -0.1578 0.3985 0.3394 0.059 Uiso 1 1 calc R
C1 C 0.4548(5) 0.1211(4) 0.0776(3) 0.0266(10) Uani 1 1 d .
H1 H 0.5102 0.0532 0.0773 0.032 Uiso 1 1 calc R
C2 C 0.4834(4) 0.2167(4) 0.0276(3) 0.0264(10) Uani 1 1 d .
H2 H 0.5563 0.2120 -0.0081 0.032 Uiso 1 1 calc R
C3 C 0.4063(4) 0.3196(4) 0.0293(2) 0.0209(9) Uani 1 1 d .
H3 H 0.4260 0.3852 -0.0049 0.025 Uiso 1 1 calc R
C4 C 0.2997(4) 0.3247(4) 0.0820(2) 0.0182(8) Uani 1 1 d .
C5 C 0.2675(4) 0.2252(4) 0.1295(2) 0.0204(9) Uani 1 1 d .
H5 H 0.1916 0.2264 0.1632 0.025 Uiso 1 1 calc R
C6 C 0.3470(5) 0.1240(4) 0.1274(3) 0.0248(10) Uani 1 1 d .
H6 H 0.3265 0.0569 0.1605 0.030 Uiso 1 1 calc R
C7 C 0.2029(4) 0.5137(4) 0.0388(2) 0.0174(8) Uani 1 1 d .
C8 C 0.2183(4) 0.5186(4) -0.0521(2) 0.0203(9) Uani 1 1 d .
C9 C 0.1535(4) 0.6463(4) -0.0373(2) 0.0211(9) Uani 1 1 d .
C10 C 0.1455(4) 0.6311(4) 0.0532(2) 0.0165(8) Uani 1 1 d .
C11 C 0.0455(4) 0.8143(4) 0.1400(2) 0.0162(8) Uani 1 1 d .
C12 C -0.0260(4) 0.8553(4) 0.0733(2) 0.0188(9) Uani 1 1 d .
H12 H -0.0335 0.8050 0.0152 0.023 Uiso 1 1 calc R
C13 C -0.0858(4) 0.9685(4) 0.0919(2) 0.0176(8) Uani 1 1 d .
H13 H -0.1320 0.9977 0.0461 0.021 Uiso 1 1 calc R
C14 C -0.0796(4) 1.0404(4) 0.1761(2) 0.0195(9) Uani 1 1 d .
H14 H -0.1252 1.1159 0.1882 0.023 Uiso 1 1 calc R
C15 C -0.0068(4) 1.0024(4) 0.2429(2) 0.0170(8) Uani 1 1 d .
H15 H -0.0006 1.0530 0.3009 0.020 Uiso 1 1 calc R
C16 C 0.0569(4) 0.8909(4) 0.2254(2) 0.0173(8) Uani 1 1 d .
C17 C 0.1155(4) 0.8539(4) 0.3715(2) 0.0163(8) Uani 1 1 d .
C18 C -0.0093(4) 0.8499(4) 0.4167(2) 0.0207(9) Uani 1 1 d .
C19 C 0.0849(4) 0.8315(4) 0.4938(2) 0.0187(9) Uani 1 1 d .
C20 C 0.2033(4) 0.8389(4) 0.4421(2) 0.0167(8) Uani 1 1 d .
C21 C 0.4354(4) 0.8175(4) 0.5170(2) 0.0183(8) Uani 1 1 d .
C22 C 0.3912(5) 0.7997(5) 0.5947(3) 0.0302(10) Uani 1 1 d .
H22 H 0.2951 0.7991 0.6037 0.036 Uiso 1 1 calc R
C23 C 0.4887(5) 0.7828(5) 0.6587(3) 0.0372(12) Uani 1 1 d .
H23 H 0.4588 0.7699 0.7118 0.045 Uiso 1 1 calc R
C24 C 0.6298(5) 0.7845(5) 0.6467(3) 0.0339(11) Uani 1 1 d .
H24 H 0.6958 0.7722 0.6911 0.041 Uiso 1 1 calc R
C25 C 0.6735(4) 0.8045(4) 0.5690(3) 0.0248(9) Uani 1 1 d .
H25 H 0.7698 0.8062 0.5601 0.030 Uiso 1 1 calc R
C26 C 0.5768(4) 0.8218(4) 0.5048(3) 0.0225(9) Uani 1 1 d .
H26 H 0.6070 0.8366 0.4521 0.027 Uiso 1 1 calc R
N1 N 0.2249(3) 0.4317(3) 0.0921(2) 0.0186(7) Uani 1 1 d .
H1A H 0.1873 0.4469 0.1402 0.022 Uiso 1 1 calc R
N2 N 0.1064(3) 0.6959(3) 0.12566(19) 0.0170(7) Uani 1 1 d .
H2A H 0.1202 0.6607 0.1708 0.020 Uiso 1 1 calc R
N3 N 0.1433(3) 0.8563(3) 0.29084(19) 0.0178(7) Uani 1 1 d .
H3A H 0.2235 0.8342 0.2774 0.021 Uiso 1 1 calc R
N4 N 0.3414(3) 0.8321(3) 0.44713(19) 0.0187(7) Uani 1 1 d .
H4 H 0.3795 0.8374 0.3998 0.022 Uiso 1 1 calc R
O1 O 0.2608(3) 0.4539(3) -0.11269(17) 0.0247(7) Uani 1 1 d .
O2 O 0.1220(3) 0.7206(3) -0.08257(17) 0.0299(7) Uani 1 1 d .
O3 O -0.1353(3) 0.8508(3) 0.40096(17) 0.0267(7) Uani 1 1 d .
O4 O 0.0631(3) 0.8065(3) 0.56374(16) 0.0248(7) Uani 1 1 d .

loop_
_atom_site_aniso_label
_atom_site_aniso_U_11
_atom_site_aniso_U_22
_atom_site_aniso_U_33
_atom_site_aniso_U_23
_atom_site_aniso_U_13
_atom_site_aniso_U_12
C27 0.023(2) 0.029(2) 0.027(2) 0.006(2) 0.009(2) 0.003(2)
C28 0.034(3) 0.029(2) 0.040(3) 0.014(2) 0.013(2) 0.009(2)
O5 0.0195(15) 0.0408(18) 0.0226(15) 0.0062(14) 0.0094(13) 0.0135(14)
S1 0.0167(5) 0.0294(6) 0.0207(5) 0.0048(5) 0.0048(4) 0.0024(5)
O6 0.0363(18) 0.0267(16) 0.0251(16) 0.0132(13) 0.0127(14) 0.0039(14)
S2 0.0361(7) 0.0211(5) 0.0242(6) 0.0052(5) 0.0109(5) 0.0039(5)
C29 0.050(3) 0.024(2) 0.025(2) 0.010(2) 0.010(2) 0.005(2)
C30 0.026(3) 0.056(3) 0.033(3) 0.009(2) 0.006(2) 0.001(2)
C1 0.028(2) 0.021(2) 0.031(2) 0.0050(19) -0.002(2) 0.011(2)
C2 0.024(2) 0.024(2) 0.029(2) 0.0011(19) 0.009(2) 0.004(2)
C3 0.019(2) 0.020(2) 0.022(2) 0.0054(17) 0.0030(18) -0.0013(18)
C4 0.017(2) 0.017(2) 0.020(2) 0.0041(17) -0.0007(17) 0.0027(17)
C5 0.022(2) 0.024(2) 0.017(2) 0.0049(17) 0.0050(18) 0.0060(19)
C6 0.035(3) 0.018(2) 0.022(2) 0.0046(18) 0.002(2) 0.008(2)
C7 0.017(2) 0.018(2) 0.017(2) 0.0060(17) 0.0047(17) -0.0002(17)
C8 0.018(2) 0.022(2) 0.020(2) 0.0030(18) 0.0021(18) 0.0034(18)
C9 0.020(2) 0.023(2) 0.021(2) 0.0067(18) 0.0055(18) 0.0058(19)
C10 0.018(2) 0.0147(19) 0.015(2) 0.0016(16) 0.0021(17) 0.0005(17)
C11 0.0147(19) 0.0161(19) 0.019(2) 0.0046(16) 0.0053(17) 0.0038(17)
C12 0.019(2) 0.022(2) 0.015(2) 0.0037(17) 0.0024(17) 0.0041(18)
C13 0.017(2) 0.017(2) 0.020(2) 0.0071(17) 0.0055(17) 0.0038(17)
C14 0.017(2) 0.0163(19) 0.024(2) 0.0058(18) 0.0062(18) -0.0002(17)
C15 0.016(2) 0.0155(19) 0.017(2) 0.0014(16) 0.0036(17) 0.0017(17)
C16 0.0153(19) 0.022(2) 0.018(2) 0.0094(17) 0.0063(17) 0.0055(17)
C17 0.017(2) 0.0135(19) 0.018(2) 0.0040(16) 0.0024(17) 0.0016(16)
C18 0.025(2) 0.018(2) 0.021(2) 0.0037(17) 0.0079(19) 0.0063(19)
C19 0.019(2) 0.0144(19) 0.022(2) 0.0009(17) 0.0063(18) 0.0027(17)
C20 0.021(2) 0.0115(18) 0.016(2) 0.0020(16) 0.0027(17) 0.0007(17)
C21 0.019(2) 0.017(2) 0.016(2) 0.0015(17) -0.0022(17) 0.0017(17)
C22 0.021(2) 0.048(3) 0.025(2) 0.014(2) 0.003(2) 0.009(2)
C23 0.028(3) 0.064(3) 0.025(2) 0.020(2) 0.007(2) 0.011(3)
C24 0.028(3) 0.050(3) 0.024(2) 0.011(2) -0.002(2) 0.010(2)
C25 0.021(2) 0.027(2) 0.026(2) 0.0053(19) 0.0015(19) 0.0059(19)
C26 0.023(2) 0.022(2) 0.021(2) 0.0017(18) 0.0033(19) 0.0047(19)
N1 0.0205(18) 0.0189(17) 0.0183(17) 0.0041(14) 0.0089(15) 0.0062(15)
N2 0.0219(18) 0.0188(17) 0.0130(16) 0.0060(14) 0.0036(14) 0.0077(15)
N3 0.0140(17) 0.0256(18) 0.0160(17) 0.0054(15) 0.0053(14) 0.0071(15)
N4 0.0202(18) 0.0239(18) 0.0130(16) 0.0063(14) 0.0032(15) 0.0049(15)
O1 0.0294(17) 0.0261(16) 0.0196(15) 0.0025(13) 0.0100(13) 0.0085(14)
O2 0.0394(19) 0.0326(17) 0.0260(16) 0.0141(14) 0.0119(15) 0.0164(15)
O3 0.0203(16) 0.0357(17) 0.0272(16) 0.0097(14) 0.0088(14) 0.0087(14)
O4 0.0283(17) 0.0292(16) 0.0182(15) 0.0090(13) 0.0072(13) 0.0043(14)

loop_
_atom_type_symbol
_atom_type_description
_atom_type_scat_dispersion_real
_atom_type_scat_dispersion_imag
_atom_type_scat_source
C C 0.0033 0.0016 'International Tables Vol C Tables 4.2.6.8 and 6.1.1.4'
H H 0.0000 0.0000 'International Tables Vol C Tables 4.2.6.8 and 6.1.1.4'
N N 0.0061 0.0033 'International Tables Vol C Tables 4.2.6.8 and 6.1.1.4'
O O 0.0106 0.0060 'International Tables Vol C Tables 4.2.6.8 and 6.1.1.4'
S S 0.1246 0.1234 'International Tables Vol C Tables 4.2.6.8 and 6.1.1.4'

loop_
_geom_angle_atom_site_label_1
_geom_angle_atom_site_label_2
_geom_angle_atom_site_label_3
_geom_angle
S1 C27 H27A 109.5
S1 C27 H27B 109.5
H27A C27 H27B 109.5
S1 C27 H27C 109.5
H27A C27 H27C 109.5
H27B C27 H27C 109.5
S1 C28 H28A 109.5
S1 C28 H28B 109.5
H28A C28 H28B 109.5
S1 C28 H28C 109.5
H28A C28 H28C 109.5
H28B C28 H28C 109.5
O5 S1 C27 104.46(19)
O5 S1 C28 106.21(18)
C27 S1 C28 98.9(2)
O6 S2 C30 106.0(2)
O6 S2 C29 105.75(19)
C30 S2 C29 99.0(2)
S2 C29 H29A 109.5
S2 C29 H29B 109.5
H29A C29 H29B 109.5
S2 C29 H29C 109.5
H29A C29 H29C 109.5
H29B C29 H29C 109.5
S2 C30 H30A 109.5
S2 C30 H30B 109.5
H30A C30 H30B 109.5
S2 C30 H30C 109.5
H30A C30 H30C 109.5
H30B C30 H30C 109.5
C6 C1 C2 120.4(4)
C6 C1 H1 119.8
C2 C1 H1 119.8
C1 C2 C3 120.6(4)
C1 C2 H2 119.7
C3 C2 H2 119.7
C2 C3 C4 118.8(4)
C2 C3 H3 120.6
C4 C3 H3 120.6
C5 C4 C3 120.4(3)
C5 C4 N1 117.5(3)
C3 C4 N1 122.0(3)
C4 C5 C6 119.7(4)
C4 C5 H5 120.2
C6 C5 H5 120.2
C1 C6 C5 120.0(4)
C1 C6 H6 120.0
C5 C6 H6 120.0
N1 C7 C10 129.2(3)
N1 C7 C8 137.7(3)
C10 C7 C8 93.0(3)
O1 C8 C7 138.1(4)
O1 C8 C9 134.5(4)
C7 C8 C9 87.4(3)
O2 C9 C10 138.6(4)
O2 C9 C8 134.0(4)
C10 C9 C8 87.4(3)
N2 C10 C7 128.9(3)
N2 C10 C9 138.9(3)
C7 C10 C9 92.2(3)
C12 C11 C16 119.3(3)
C12 C11 N2 122.7(3)
C16 C11 N2 118.0(3)
C13 C12 C11 119.8(4)
C13 C12 H12 120.1
C11 C12 H12 120.1
C12 C13 C14 120.9(4)
C12 C13 H13 119.5
C14 C13 H13 119.5
C13 C14 C15 119.9(4)
C13 C14 H14 120.1
C15 C14 H14 120.1
C16 C15 C14 120.0(4)
C16 C15 H15 120.0
C14 C15 H15 120.0
C15 C16 C11 120.1(3)
C15 C16 N3 121.7(3)
C11 C16 N3 118.1(3)
N3 C17 C20 129.7(3)
N3 C17 C18 136.8(4)
C20 C17 C18 93.3(3)
O3 C18 C17 138.0(4)
O3 C18 C19 134.6(4)
C17 C18 C19 87.2(3)
O4 C19 C20 137.4(4)
O4 C19 C18 134.4(4)
C20 C19 C18 87.8(3)
N4 C20 C17 127.6(3)
N4 C20 C19 140.7(3)
C17 C20 C19 91.7(3)
C22 C21 C26 120.3(4)
C22 C21 N4 122.7(4)
C26 C21 N4 116.9(3)
C23 C22 C21 119.1(4)
C23 C22 H22 120.5
C21 C22 H22 120.5
C22 C23 C24 121.1(4)
C22 C23 H23 119.4
C24 C23 H23 119.4
C23 C24 C25 119.2(4)
C23 C24 H24 120.4
C25 C24 H24 120.4
C26 C25 C24 120.0(4)
C26 C25 H25 120.0
C24 C25 H25 120.0
C25 C26 C21 120.2(4)
C25 C26 H26 119.9
C21 C26 H26 119.9
C7 N1 C4 129.1(3)
C7 N1 H1A 115.4
C4 N1 H1A 115.4
C10 N2 C11 128.9(3)
C10 N2 H2A 115.6
C11 N2 H2A 115.6
C17 N3 C16 126.8(3)
C17 N3 H3A 116.6
C16 N3 H3A 116.6
C20 N4 C21 129.9(3)
C20 N4 H4 115.0
C21 N4 H4 115.0

loop_
_geom_bond_atom_site_label_1
_geom_bond_atom_site_label_2
_geom_bond_distance
C27 S1 1.766(4)
C27 H27A 0.9800
C27 H27B 0.9800
C27 H27C 0.9800
C28 S1 1.786(4)
C28 H28A 0.9800
C28 H28B 0.9800
C28 H28C 0.9800
O5 S1 1.516(3)
O6 S2 1.527(3)
S2 C30 1.772(4)
S2 C29 1.783(4)
C29 H29A 0.9800
C29 H29B 0.9800
C29 H29C 0.9800
C30 H30A 0.9800
C30 H30B 0.9800
C30 H30C 0.9800
C1 C6 1.371(6)
C1 C2 1.386(5)
C1 H1 0.9500
C2 C3 1.392(5)
C2 H2 0.9500
C3 C4 1.393(5)
C3 H3 0.9500
C4 C5 1.392(5)
C4 N1 1.407(4)
C5 C6 1.393(5)
C5 H5 0.9500
C6 H6 0.9500
C7 N1 1.342(4)
C7 C10 1.394(5)
C7 C8 1.486(5)
C8 O1 1.205(4)
C8 C9 1.530(5)
C9 O2 1.209(4)
C9 C10 1.495(5)
C10 N2 1.334(4)
C11 C12 1.393(5)
C11 C16 1.403(5)
C11 N2 1.423(4)
C12 C13 1.374(5)
C12 H12 0.9500
C13 C14 1.380(5)
C13 H13 0.9500
C14 C15 1.384(5)
C14 H14 0.9500
C15 C16 1.381(5)
C15 H15 0.9500
C16 N3 1.418(4)
C17 N3 1.347(4)
C17 C20 1.396(5)
C17 C18 1.462(5)
C18 O3 1.218(4)
C18 C19 1.525(5)
C19 O4 1.227(4)
C19 C20 1.473(5)
C20 N4 1.342(5)
C21 C22 1.388(5)
C21 C26 1.389(5)
C21 N4 1.420(5)
C22 C23 1.382(5)
C22 H22 0.9500
C23 C24 1.389(6)
C23 H23 0.9500
C24 C25 1.393(5)
C24 H24 0.9500
C25 C26 1.381(5)
C25 H25 0.9500
C26 H26 0.9500
N1 H1A 0.8800
N2 H2A 0.8800
N3 H3A 0.8800
N4 H4 0.8800

loop_
_geom_hbond_atom_site_label_D
_geom_hbond_atom_site_label_H
_geom_hbond_atom_site_label_A
_geom_hbond_distance_DH
_geom_hbond_distance_HA
_geom_hbond_distance_DA
_geom_hbond_angle_DHA
N1 H1A O6 0.88 1.92 2.781(4) 165.1
N1 H1A S2 0.88 2.90 3.751(4) 164.4
N2 H2A O6 0.88 2.09 2.947(4) 163.9
N3 H3A O5 0.88 1.89 2.751(4) 163.9
N4 H4 O5 0.88 1.96 2.816(4) 164.9
